data_9017038
loop_
_publ_author_name
'Plasil, J.'
'Palatinus, L.'
'Rohlicek, J.'
'Houdkovaq, L.'
'Klementova, M.'
'Golias, V.'
'Skacha, P.'

_publ_section_title
;
 Crystal structure of lead uranyl carbonate mineral widenmannite:
 Precession electron-diffraction and synchrotron powder-diffraction study
 Note: data collected at synchrotron
;
_journal_name_full 'American Mineralogist'
_journal_page_first 276
_journal_page_last 282
_journal_volume 99
_journal_year 2014
_chemical_compound_source 'Brezove Hory deposit, Pribram ore district, Czech Republic'
_chemical_formula_sum 'C H O4.926 Pb0.926 U0.5'
_chemical_name_mineral Widenmannite
_space_group_IT_number 59
_space_group_name_Hall 'P 2 2ab -1ab'
_space_group_name_H-M_alt 'P m m n :1'
_symmetry_space_group_name_H-M 'P m m n :1'
_cell_angle_alpha 90
_cell_angle_beta 90
_cell_angle_gamma 90
_cell_length_a 4.9770
_cell_length_b 9.3869
_cell_length_c 8.9597
_cell_formula_units_Z 4
_cell_volume 418.585
_database_code_amcsd 0020039
_exptl_crystal_density_diffrn 6.390
_cod_data_source_file inputs/fixed/downloads/05/05669.cif
_cod_data_source_block 05669
_cod_original_sg_symbol_H-M 'P m m n'
_cod_original_formula_sum 'Pb.926 U.5 O4.926 C H'
_cod_database_code 9017038

loop_
_space_group_symop_operation_xyz
x,y,z
x,-y,z
1/2-x,1/2+y,-z
-x,y,z
1/2+x,1/2-y,-z
1/2+x,1/2+y,-z
-x,-y,z
1/2-x,1/2-y,-z

loop_
_atom_site_aniso_label
_atom_site_aniso_U_11
_atom_site_aniso_U_22
_atom_site_aniso_U_33
_atom_site_aniso_U_12
_atom_site_aniso_U_13
_atom_site_aniso_U_23
Pb1 0.08700 0.03800 0.04400 0.00000 0.00000 -0.00800

loop_
_atom_site_label
_atom_site_fract_x
_atom_site_fract_y
_atom_site_fract_z
_atom_site_occupancy
_atom_site_U_iso_or_equiv
Pb1 0.50000 0.74140 0.17230 0.92600 0.05600
U1 0.50000 0.50000 0.57470 0.92600 0.01200
O1 1.00000 0.50000 0.56700 1.00000 0.00200
O2 0.77500 0.50000 0.35000 1.00000 0.00200
O3 0.50000 0.69200 0.57600 0.92600 0.00200
C1 1.00000 0.50000 0.42200 1.00000 0.00200
O4 0.27200 0.50000 0.81800 1.00000 0.00200
C2 0.50000 0.50000 0.89100 1.00000 0.00200
O5 0.50000 0.50000 0.03600 1.00000 0.00200
O6 0.50000 0.81600 -0.07800 1.00000 0.00200
U2 0.50000 0.00000 0.89300 0.07400 0.07000
H1 0.50000 0.89479 -0.11729 1.00000 0.00230

loop_
_cod_related_entry_id
_cod_related_entry_database
_cod_related_entry_code
1 AMCSD 0020039
